data_2211322
loop_
_publ_author_name
'Kai-Huang Zou'
'Li-Xue Zhang'
'Jian-Yu Jin'
'Hong-Ping Xiao'
'Jing Zhang'

_publ_section_title 3-[6-(2,4-Dichlorophenyl)-7<i>H</i>-1,2,4-triazolo[3,4-<i>b</i>][1,3,4]thiadiazin-3-yl]propan-1-ol
_journal_coeditor_code CF2067
_journal_issue 12
_journal_name_full 'Acta Crystallographica Section E'
_journal_page_first o5779
_journal_page_last o5780
_journal_paper_doi 10.1107/S160053680604801X
_journal_volume 62
_journal_year 2006
_chemical_formula_moiety 'C13 H12 Cl2 N4 O S'
_chemical_formula_sum 'C13 H12 Cl2 N4 O S'
_chemical_formula_weight 343.23
_chemical_name_systematic
;
 ?
;
_space_group_IT_number 2
_symmetry_cell_setting triclinic
_symmetry_space_group_name_Hall '-P 1'
_symmetry_space_group_name_H-M 'P -1'
_atom_sites_solution_hydrogens geom
_atom_sites_solution_primary direct
_atom_sites_solution_secondary difmap
_audit_creation_method SHELXL-97
_cell_angle_alpha 95.237(2)
_cell_angle_beta 105.340(2)
_cell_angle_gamma 101.205(2)
_cell_formula_units_Z 2
_cell_length_a 8.1605(7)
_cell_length_b 8.5239(8)
_cell_length_c 11.2810(9)
_cell_measurement_reflns_used 2358
_cell_measurement_temperature 298(2)
_cell_measurement_theta_max 25.04
_cell_measurement_theta_min 2.64
_cell_volume 733.82(11)
_computing_cell_refinement 'SAINT (Bruker, 2002)'
_computing_data_collection 'SMART (Bruker, 2002)'
_computing_data_reduction SAINT
_computing_molecular_graphics 'SHELXTL (Bruker, 2002)'
_computing_publication_material SHELXL97
_computing_structure_refinement 'SHELXL97 (Sheldrick, 1997)'
_computing_structure_solution 'SHELXS97 (Sheldrick, 1997)'
_diffrn_ambient_temperature 298(2)
_diffrn_measured_fraction_theta_full 0.986
_diffrn_measured_fraction_theta_max 0.986
_diffrn_measurement_device_type 'Bruker APEX area-detector diffractometer'
_diffrn_measurement_method '\f and \w scan'
_diffrn_radiation_monochromator graphite
_diffrn_radiation_source 'fine-focus sealed tube'
_diffrn_radiation_type MoK\a
_diffrn_radiation_wavelength 0.71073
_diffrn_reflns_av_R_equivalents 0.0106
_diffrn_reflns_av_sigmaI/netI 0.0194
_diffrn_reflns_limit_h_max 9
_diffrn_reflns_limit_h_min -7
_diffrn_reflns_limit_k_max 9
_diffrn_reflns_limit_k_min -10
_diffrn_reflns_limit_l_max 13
_diffrn_reflns_limit_l_min -13
_diffrn_reflns_number 3875
_diffrn_reflns_theta_full 25.02
_diffrn_reflns_theta_max 25.02
_diffrn_reflns_theta_min 1.89
_diffrn_standards_number 0
_exptl_absorpt_coefficient_mu 0.588
_exptl_absorpt_correction_T_max 0.892
_exptl_absorpt_correction_T_min 0.808
_exptl_absorpt_correction_type multi-scan
_exptl_absorpt_process_details '(SADABS; Bruker, 2002)'
_exptl_crystal_colour Colorless
_exptl_crystal_density_diffrn 1.553
_exptl_crystal_density_method 'not measured'
_exptl_crystal_description Block
_exptl_crystal_F_000 352
_exptl_crystal_size_max 0.38
_exptl_crystal_size_mid 0.26
_exptl_crystal_size_min 0.20
_refine_diff_density_max 1.127
_refine_diff_density_min -0.374
_refine_ls_extinction_method none
_refine_ls_goodness_of_fit_ref 1.063
_refine_ls_hydrogen_treatment constr
_refine_ls_matrix_type full
_refine_ls_number_parameters 191
_refine_ls_number_reflns 2564
_refine_ls_number_restraints 0
_refine_ls_restrained_S_all 1.063
_refine_ls_R_factor_all 0.0512
_refine_ls_R_factor_gt 0.0477
_refine_ls_shift/su_max 0.000
_refine_ls_shift/su_mean 0.000
_refine_ls_structure_factor_coef Fsqd
_refine_ls_weighting_details 'calc w=1/[\s^2^(Fo^2^)+(0.0816P)^2^+0.4287P] where P=(Fo^2^+2Fc^2^)/3'
_refine_ls_weighting_scheme calc
_refine_ls_wR_factor_gt 0.1384
_refine_ls_wR_factor_ref 0.1416
_reflns_number_gt 2317
_reflns_number_total 2564
_reflns_threshold_expression I>2\s(I)
_cod_data_source_file cf2067.cif
_cod_data_source_block I
_cod_depositor_comments
;
The following automatic conversions were performed:
'_symmetry_cell_setting' value 'Triclinic' changed to 'triclinic'
according to '/home/saulius/struct/CIF-dictionaries/cif_core.dic'
dictionary named 'cif_core.dic' version 2.4.1 from 2010-06-29.

Automatic conversion script
Id: cif_fix_enum 1527 2010-12-29 10:47:43Z saulius 

The following automatic conversions were performed:

'_symmetry_cell_setting' value 'Triclinic' changed to 'triclinic'
according to /home/saulius/struct/CIF-dictionaries/cif_core.dic
dictionary named 'cif_core.dic' version 2.4.1 from 2010-06-29.

Automatic conversion script
Id: cif_fix_values 1715 2011-07-08 13:25:40Z adriana 
;
_cod_database_code 2211322
_cod_database_fobs_code 2211322

loop_
_symmetry_equiv_pos_as_xyz
'x, y, z'
'-x, -y, -z'

loop_
_atom_site_type_symbol
_atom_site_label
_atom_site_fract_x
_atom_site_fract_y
_atom_site_fract_z
_atom_site_U_iso_or_equiv
_atom_site_adp_type
_atom_site_calc_flag
_atom_site_refinement_flags
_atom_site_occupancy
Cl Cl1 1.36864(11) 0.58844(10) 1.08560(8) 0.0667(3) Uani d . 1
Cl Cl2 1.22775(10) 1.13873(8) 0.93595(7) 0.0604(3) Uani d . 1
S S1 0.84880(10) 1.21134(8) 0.68068(8) 0.0549(3) Uani d . 1
O O1 0.2369(4) 0.3151(3) 0.5161(3) 0.1020(10) Uani d . 1
H H1 0.3115 0.2659 0.5451 0.153 Uiso calc R 1
N N1 0.7360(3) 0.8717(3) 0.7568(2) 0.0433(5) Uani d . 1
N N2 0.6143(3) 0.9463(2) 0.6890(2) 0.0421(5) Uani d . 1
N N3 0.4903(3) 1.1397(3) 0.6211(2) 0.0544(6) Uani d . 1
N N4 0.3608(3) 1.0081(3) 0.6281(2) 0.0538(6) Uani d . 1
C C1 1.2368(4) 0.6866(4) 0.9854(3) 0.0485(6) Uani d . 1
C C2 1.2805(3) 0.8524(3) 0.9959(2) 0.0478(6) Uani d . 1
H H2 1.3810 0.9120 1.0553 0.057 Uiso calc R 1
C C3 1.1731(3) 0.9292(3) 0.9171(2) 0.0446(6) Uani d . 1
C C4 1.0202(3) 0.8426(3) 0.8284(2) 0.0427(6) Uani d . 1
C C5 0.9823(4) 0.6740(3) 0.8212(3) 0.0476(6) Uani d . 1
H H5 0.8814 0.6132 0.7629 0.057 Uiso calc R 1
C C6 1.0887(4) 0.5964(3) 0.8969(3) 0.0516(7) Uani d . 1
H H6 1.0621 0.4840 0.8890 0.062 Uiso calc R 1
C C7 0.8924(3) 0.9198(3) 0.7504(2) 0.0424(6) Uani d . 1
C C8 0.9399(4) 1.0348(3) 0.6652(3) 0.0471(6) Uani d . 1
H H8A 0.8955 0.9805 0.5799 0.056 Uiso calc R 1
H H8B 1.0658 1.0685 0.6853 0.056 Uiso calc R 1
C C9 0.6387(4) 1.0994(3) 0.6583(2) 0.0459(6) Uani d . 1
C C10 0.4372(3) 0.8962(3) 0.6692(3) 0.0457(6) Uani d . 1
C C11 0.3517(4) 0.7336(4) 0.6885(3) 0.0564(7) Uani d . 1
H H11A 0.2296 0.7307 0.6794 0.068 Uiso calc R 1
H H11B 0.4047 0.7181 0.7730 0.068 Uiso calc R 1
C C12 0.3641(4) 0.5943(3) 0.5997(3) 0.0543(7) Uani d . 1
H H12A 0.3356 0.6201 0.5157 0.065 Uiso calc R 1
H H12B 0.4829 0.5799 0.6215 0.065 Uiso calc R 1
C C13 0.2420(4) 0.4394(4) 0.6040(4) 0.0723(10) Uani d . 1
H H13A 0.2786 0.4083 0.6858 0.087 Uiso calc R 1
H H13B 0.1255 0.4580 0.5915 0.087 Uiso calc R 1

loop_
_atom_site_aniso_label
_atom_site_aniso_U_11
_atom_site_aniso_U_22
_atom_site_aniso_U_33
_atom_site_aniso_U_12
_atom_site_aniso_U_13
_atom_site_aniso_U_23
Cl1 0.0600(5) 0.0688(5) 0.0729(5) 0.0214(4) 0.0146(4) 0.0182(4)
Cl2 0.0626(5) 0.0417(4) 0.0633(5) -0.0004(3) 0.0076(4) -0.0020(3)
S1 0.0479(4) 0.0378(4) 0.0694(5) -0.0035(3) 0.0120(3) 0.0036(3)
O1 0.100(2) 0.0616(17) 0.120(2) 0.0161(15) -0.0007(18) -0.0077(16)
N1 0.0421(12) 0.0427(12) 0.0440(11) 0.0049(9) 0.0152(9) 0.0032(9)
N2 0.0384(11) 0.0382(11) 0.0474(12) 0.0017(9) 0.0158(9) 0.0003(9)
N3 0.0502(14) 0.0424(13) 0.0665(15) 0.0083(10) 0.0147(12) -0.0014(11)
N4 0.0435(13) 0.0510(14) 0.0651(15) 0.0078(11) 0.0189(11) -0.0040(11)
C1 0.0458(15) 0.0547(16) 0.0484(15) 0.0115(12) 0.0196(12) 0.0068(12)
C2 0.0416(14) 0.0510(16) 0.0469(15) 0.0043(12) 0.0138(12) -0.0010(12)
C3 0.0428(14) 0.0419(14) 0.0479(14) 0.0030(11) 0.0181(12) -0.0006(11)
C4 0.0390(13) 0.0452(14) 0.0439(13) 0.0036(11) 0.0181(11) 0.0022(11)
C5 0.0421(14) 0.0447(15) 0.0498(15) -0.0014(11) 0.0128(12) 0.0012(12)
C6 0.0553(17) 0.0427(15) 0.0561(16) 0.0027(12) 0.0216(13) 0.0048(12)
C7 0.0425(14) 0.0380(13) 0.0435(13) 0.0017(10) 0.0150(11) -0.0005(10)
C8 0.0428(14) 0.0463(15) 0.0504(15) 0.0010(11) 0.0179(12) 0.0051(12)
C9 0.0457(15) 0.0386(14) 0.0487(14) 0.0025(11) 0.0136(12) -0.0024(11)
C10 0.0406(14) 0.0455(15) 0.0514(15) 0.0051(11) 0.0206(11) -0.0034(12)
C11 0.0470(16) 0.0525(17) 0.0739(19) 0.0018(13) 0.0321(15) 0.0067(14)
C12 0.0523(16) 0.0437(16) 0.0679(18) 0.0059(13) 0.0232(14) 0.0064(13)
C13 0.0501(18) 0.0483(18) 0.112(3) 0.0059(14) 0.0180(18) 0.0059(18)

loop_
_atom_type_symbol
_atom_type_description
_atom_type_scat_dispersion_real
_atom_type_scat_dispersion_imag
_atom_type_scat_source
C C 0.0033 0.0016 'International Tables Vol C Tables 4.2.6.8 and 6.1.1.4'
H H 0.0000 0.0000 'International Tables Vol C Tables 4.2.6.8 and 6.1.1.4'
N N 0.0061 0.0033 'International Tables Vol C Tables 4.2.6.8 and 6.1.1.4'
O O 0.0106 0.0060 'International Tables Vol C Tables 4.2.6.8 and 6.1.1.4'
S S 0.1246 0.1234 'International Tables Vol C Tables 4.2.6.8 and 6.1.1.4'
Cl Cl 0.1484 0.1585 'International Tables Vol C Tables 4.2.6.8 and 6.1.1.4'

loop_
_geom_angle_atom_site_label_1
_geom_angle_atom_site_label_2
_geom_angle_atom_site_label_3
_geom_angle
C9 S1 C8 94.31(13)
C13 O1 H1 109.5
C7 N1 N2 115.3(2)
C9 N2 C10 105.1(2)
C9 N2 N1 128.7(2)
C10 N2 N1 124.0(2)
C9 N3 N4 106.9(2)
C10 N4 N3 107.8(2)
C2 C1 C6 121.1(3)
C2 C1 Cl1 119.6(2)
C6 C1 Cl1 119.3(2)
C1 C2 C3 119.1(3)
C1 C2 H2 120.5
C3 C2 H2 120.5
C2 C3 C4 121.5(3)
C2 C3 Cl2 118.0(2)
C4 C3 Cl2 120.4(2)
C3 C4 C5 117.1(3)
C3 C4 C7 123.5(2)
C5 C4 C7 119.2(2)
C6 C5 C4 122.1(3)
C6 C5 H5 119.0
C4 C5 H5 119.0
C5 C6 C1 119.1(3)
C5 C6 H6 120.4
C1 C6 H6 120.4
N1 C7 C4 113.7(2)
N1 C7 C8 123.5(2)
C4 C7 C8 122.7(2)
C7 C8 S1 110.51(18)
C7 C8 H8A 109.5
S1 C8 H8A 109.5
C7 C8 H8B 109.5
S1 C8 H8B 109.5
H8A C8 H8B 108.1
N3 C9 N2 110.4(2)
N3 C9 S1 130.0(2)
N2 C9 S1 119.5(2)
N4 C10 N2 109.8(2)
N4 C10 C11 126.8(3)
N2 C10 C11 123.4(3)
C10 C11 C12 114.3(2)
C10 C11 H11A 108.7
C12 C11 H11A 108.7
C10 C11 H11B 108.7
C12 C11 H11B 108.7
H11A C11 H11B 107.6
C13 C12 C11 111.4(3)
C13 C12 H12A 109.4
C11 C12 H12A 109.4
C13 C12 H12B 109.4
C11 C12 H12B 109.4
H12A C12 H12B 108.0
O1 C13 C12 112.8(3)
O1 C13 H13A 109.0
C12 C13 H13A 109.0
O1 C13 H13B 109.0
C12 C13 H13B 109.0
H13A C13 H13B 107.8

loop_
_geom_bond_atom_site_label_1
_geom_bond_atom_site_label_2
_geom_bond_distance
Cl1 C1 1.736(3)
Cl2 C3 1.733(3)
S1 C9 1.733(3)
S1 C8 1.817(3)
O1 C13 1.370(5)
O1 H1 0.820
N1 C7 1.286(3)
N1 N2 1.381(3)
N2 C9 1.371(3)
N2 C10 1.376(3)
N3 C9 1.296(4)
N3 N4 1.408(3)
N4 C10 1.293(4)
C1 C2 1.375(4)
C1 C6 1.382(4)
C2 C3 1.380(4)
C2 H2 0.930
C3 C4 1.396(4)
C4 C5 1.400(4)
C4 C7 1.477(4)
C5 C6 1.362(4)
C5 H5 0.930
C6 H6 0.930
C7 C8 1.502(4)
C8 H8A 0.970
C8 H8B 0.970
C10 C11 1.488(4)
C11 C12 1.519(4)
C11 H11A 0.970
C11 H11B 0.970
C12 C13 1.505(4)
C12 H12A 0.970
C12 H12B 0.970
C13 H13A 0.970
C13 H13B 0.970

loop_
_geom_hbond_atom_site_label_D
_geom_hbond_atom_site_label_H
_geom_hbond_atom_site_label_A
_geom_hbond_site_symmetry_A
_geom_hbond_distance_DH
_geom_hbond_distance_HA
_geom_hbond_distance_DA
_geom_hbond_angle_DHA
O1 H1 N3 1_545 0.82 2.03 2.854(4) 178

loop_
_geom_torsion_atom_site_label_1
_geom_torsion_atom_site_label_2
_geom_torsion_atom_site_label_3
_geom_torsion_atom_site_label_4
_geom_torsion
C7 N1 N2 C9 -29.0(4)
C7 N1 N2 C10 170.3(2)
C9 N3 N4 C10 0.2(3)
C6 C1 C2 C3 0.6(4)
Cl1 C1 C2 C3 -178.91(19)
C1 C2 C3 C4 0.9(4)
C1 C2 C3 Cl2 177.9(2)
C2 C3 C4 C5 -1.2(4)
Cl2 C3 C4 C5 -178.18(19)
C2 C3 C4 C7 173.8(2)
Cl2 C3 C4 C7 -3.1(4)
C3 C4 C5 C6 0.0(4)
C7 C4 C5 C6 -175.2(2)
C4 C5 C6 C1 1.4(4)
C2 C1 C6 C5 -1.8(4)
Cl1 C1 C6 C5 177.8(2)
N2 N1 C7 C4 177.4(2)
N2 N1 C7 C8 -6.7(3)
C3 C4 C7 N1 -125.5(3)
C5 C4 C7 N1 49.5(3)
C3 C4 C7 C8 58.6(4)
C5 C4 C7 C8 -126.5(3)
N1 C7 C8 S1 49.7(3)
C4 C7 C8 S1 -134.7(2)
C9 S1 C8 C7 -52.0(2)
N4 N3 C9 N2 0.4(3)
N4 N3 C9 S1 -175.6(2)
C10 N2 C9 N3 -0.9(3)
N1 N2 C9 N3 -164.5(2)
C10 N2 C9 S1 175.65(19)
N1 N2 C9 S1 12.1(4)
C8 S1 C9 N3 -157.3(3)
C8 S1 C9 N2 27.0(2)
N3 N4 C10 N2 -0.7(3)
N3 N4 C10 C11 -178.3(3)
C9 N2 C10 N4 1.0(3)
N1 N2 C10 N4 165.6(2)
C9 N2 C10 C11 178.6(3)
N1 N2 C10 C11 -16.8(4)
N4 C10 C11 C12 111.5(3)
N2 C10 C11 C12 -65.7(4)
C10 C11 C12 C13 -166.9(3)
C11 C12 C13 O1 173.8(3)

loop_
_cod_related_entry_id
_cod_related_entry_database
_cod_related_entry_code
1 ChemSpider 21126003
